data_4068137
loop_
_publ_author_name
'Hayashi, Yumi'
'Wada, Shinji'
'Yamashita, Makoto'
'Nozaki, Kyoko'

_publ_section_title
;
 Syntheses and Thermolysis of Arylpalladium Hydroxide Complexes:
 Implications for C(sp2)--OH Bond-Forming Reductive Elimination To
 Generate Phenol Derivatives
;
_journal_issue 3
_journal_name_full Organometallics
_journal_page_first 1073
_journal_paper_doi 10.1021/om201142s
_journal_volume 31
_journal_year 2012
_chemical_formula_sum 'C39 H59 I N O3 P Pd'
_chemical_formula_weight 854.14
_chemical_name_systematic
; 
 ? 
;
_space_group_IT_number 2
_symmetry_cell_setting triclinic
_symmetry_space_group_name_Hall '-P 1'
_symmetry_space_group_name_H-M 'P -1'
_atom_sites_solution_hydrogens geom
_atom_sites_solution_primary direct
_atom_sites_solution_secondary difmap
_audit_creation_method SHELXL-97
_cell_angle_alpha 97.975(5)
_cell_angle_beta 98.133(5)
_cell_angle_gamma 97.338(5)
_cell_formula_units_Z 2
_cell_length_a 11.387(4)
_cell_length_b 11.486(4)
_cell_length_c 15.199(5)
_cell_measurement_reflns_used 4814
_cell_measurement_temperature 103.1500
_cell_measurement_theta_max 27.4835
_cell_measurement_theta_min 3.0357
_cell_volume 1926.7(11)
_computing_cell_refinement 'RIGAKU CrystalClear'
_computing_data_collection 'RIGAKU CrystalClear'
_computing_data_reduction 'RIGAKU CrystalClear'
_computing_molecular_graphics ORTEP-III
_computing_structure_refinement 'SHELXL-97 (Sheldrick, 1997)'
_computing_structure_solution 'SHELXS-97 (Sheldrick, 1997)'
_diffrn_ambient_temperature 103(2)
_diffrn_detector_area_resol_mean 7.31
_diffrn_measured_fraction_theta_full 0.975
_diffrn_measured_fraction_theta_max 0.975
_diffrn_measurement_device_type 'RIGAKU/MSC Meacury CCD'
_diffrn_measurement_method 'omega scans'
_diffrn_radiation_monochromator graphite
_diffrn_radiation_source 'fine-focus sealed tube'
_diffrn_radiation_type MoK\a
_diffrn_radiation_wavelength 0.71070
_diffrn_reflns_av_R_equivalents 0.0415
_diffrn_reflns_av_sigmaI/netI 0.0725
_diffrn_reflns_limit_h_max 13
_diffrn_reflns_limit_h_min -13
_diffrn_reflns_limit_k_max 12
_diffrn_reflns_limit_k_min -13
_diffrn_reflns_limit_l_max 18
_diffrn_reflns_limit_l_min -18
_diffrn_reflns_number 12653
_diffrn_reflns_theta_full 25.00
_diffrn_reflns_theta_max 25.00
_diffrn_reflns_theta_min 3.04
_exptl_absorpt_coefficient_mu 1.360
_exptl_absorpt_correction_T_max 0.8760
_exptl_absorpt_correction_T_min 0.6857
_exptl_absorpt_correction_type multi-scan
_exptl_absorpt_process_details 'Jacobson, R. (1998) Private communication'
_exptl_crystal_colour Orange
_exptl_crystal_density_diffrn 1.472
_exptl_crystal_density_method 'not measured'
_exptl_crystal_description Block
_exptl_crystal_F_000 876
_exptl_crystal_size_max 0.30
_exptl_crystal_size_mid 0.10
_exptl_crystal_size_min 0.10
_refine_diff_density_max 1.338
_refine_diff_density_min -0.757
_refine_diff_density_rms 0.127
_refine_ls_extinction_method none
_refine_ls_goodness_of_fit_ref 1.109
_refine_ls_hydrogen_treatment constr
_refine_ls_matrix_type full
_refine_ls_number_parameters 429
_refine_ls_number_reflns 6613
_refine_ls_number_restraints 0
_refine_ls_restrained_S_all 1.109
_refine_ls_R_factor_all 0.0685
_refine_ls_R_factor_gt 0.0496
_refine_ls_shift/su_max 0.001
_refine_ls_shift/su_mean 0.000
_refine_ls_structure_factor_coef Fsqd
_refine_ls_weighting_details 'calc w=1/[\s^2^(Fo^2^)+(0.0259P)^2^+4.0355P] where P=(Fo^2^+2Fc^2^)/3'
_refine_ls_weighting_scheme calc
_refine_ls_wR_factor_gt 0.0928
_refine_ls_wR_factor_ref 0.1034
_reflns_number_gt 5266
_reflns_number_total 6613
_reflns_threshold_expression >2sigma(I)
_cod_data_source_file om201142s_si_002.cif
_cod_data_source_block 1
_cod_depositor_comments
;
The following automatic conversions were performed:
'_atom_site_symetry_multiplicity' tag replaced with
'_atom_site_symmetry_multiplicity'.

Automatic conversion script
Id: cif_correct_tags 1440 2010-10-19 06:21:57Z saulius 

The following automatic conversions were performed:

'_symmetry_cell_setting' value 'Triclinic' changed to 'triclinic'
according to /home/saulius/struct/CIF-dictionaries/cif_core.dic
dictionary named 'cif_core.dic' version 2.4.1 from
2010-06-29.

'_exptl_absorpt_correction_type' value 'Multi-scan'
changed to 'multi-scan' according to
/home/saulius/struct/CIF-dictionaries/cif_core.dic dictionary named
'cif_core.dic' version 2.4.1 from 2010-06-29.

Automatic conversion script
Id: cif_fix_values 1715 2011-07-08 13:25:40Z adriana 
;
_cod_original_cell_volume 1926.6(11)
_cod_original_sg_symbol_H-M P-1
_cod_database_code 4068137

loop_
_symmetry_equiv_pos_as_xyz
'x, y, z'
'-x, -y, -z'

loop_
_atom_site_label
_atom_site_type_symbol
_atom_site_fract_x
_atom_site_fract_y
_atom_site_fract_z
_atom_site_U_iso_or_equiv
_atom_site_adp_type
_atom_site_occupancy
_atom_site_symmetry_multiplicity
_atom_site_calc_flag
_atom_site_refinement_flags
Pd1 Pd 0.72292(4) 0.72436(4) 0.71247(3) 0.01674(12) Uani 1 1 d .
I1 I 0.54308(3) 0.83358(3) 0.66407(3) 0.02740(13) Uani 1 1 d .
C1 C 0.5988(5) 0.6392(5) 0.7729(4) 0.0176(12) Uani 1 1 d .
C2 C 0.5391(5) 0.5281(5) 0.7271(4) 0.0202(12) Uani 1 1 d .
H1 H 0.5628 0.4947 0.6728 0.024 Uiso 1 1 calc R
C3 C 0.4468(5) 0.4668(5) 0.7595(4) 0.0209(13) Uani 1 1 d .
H2 H 0.4070 0.3917 0.7280 0.025 Uiso 1 1 calc R
C4 C 0.4129(5) 0.5161(5) 0.8387(4) 0.0220(13) Uani 1 1 d .
C5 C 0.4659(5) 0.6275(5) 0.8829(4) 0.0252(13) Uani 1 1 d .
H3 H 0.4396 0.6617 0.9359 0.030 Uiso 1 1 calc R
C6 C 0.5577(5) 0.6888(5) 0.8493(4) 0.0244(13) Uani 1 1 d .
H4 H 0.5932 0.7662 0.8790 0.029 Uiso 1 1 calc R
N1 N 0.3162(4) 0.4505(4) 0.8732(3) 0.0265(12) Uani 1 1 d .
O1 O 0.2677(4) 0.3527(4) 0.8315(3) 0.0397(11) Uani 1 1 d .
O2 O 0.2846(4) 0.4970(4) 0.9423(3) 0.0446(12) Uani 1 1 d .
P1 P 0.89062(12) 0.65876(12) 0.78571(9) 0.0163(3) Uani 1 1 d .
C7 C 0.8831(5) 0.4943(5) 0.7931(4) 0.0180(12) Uani 1 1 d .
C8 C 1.0032(5) 0.4490(5) 0.8139(4) 0.0253(14) Uani 1 1 d .
H5 H 1.0482 0.4939 0.8708 0.038 Uiso 1 1 calc R
H6 H 1.0497 0.4598 0.7653 0.038 Uiso 1 1 calc R
H7 H 0.9885 0.3644 0.8189 0.038 Uiso 1 1 calc R
C9 C 0.8070(5) 0.4654(5) 0.8655(4) 0.0243(13) Uani 1 1 d .
H8 H 0.7913 0.3790 0.8632 0.036 Uiso 1 1 calc R
H9 H 0.7307 0.4960 0.8542 0.036 Uiso 1 1 calc R
H10 H 0.8505 0.5027 0.9251 0.036 Uiso 1 1 calc R
C10 C 0.8206(5) 0.4252(5) 0.7012(4) 0.0217(13) Uani 1 1 d .
H11 H 0.8752 0.4317 0.6571 0.033 Uiso 1 1 calc R
H12 H 0.7481 0.4585 0.6815 0.033 Uiso 1 1 calc R
H13 H 0.7988 0.3414 0.7062 0.033 Uiso 1 1 calc R
C11 C 0.9470(5) 0.7513(5) 0.9021(4) 0.0224(13) Uani 1 1 d .
C12 C 0.8415(5) 0.7637(5) 0.9532(4) 0.0279(14) Uani 1 1 d .
H14 H 0.8031 0.6846 0.9595 0.042 Uiso 1 1 calc R
H15 H 0.7830 0.8037 0.9196 0.042 Uiso 1 1 calc R
H16 H 0.8707 0.8107 1.0129 0.042 Uiso 1 1 calc R
C13 C 1.0439(5) 0.7047(5) 0.9616(4) 0.0265(14) Uani 1 1 d .
H17 H 1.1139 0.6997 0.9312 0.040 Uiso 1 1 calc R
H18 H 1.0127 0.6256 0.9729 0.040 Uiso 1 1 calc R
H19 H 1.0675 0.7590 1.0190 0.040 Uiso 1 1 calc R
C14 C 0.9959(5) 0.8759(5) 0.8866(4) 0.0280(14) Uani 1 1 d .
H20 H 1.0179 0.9290 0.9445 0.042 Uiso 1 1 calc R
H21 H 0.9341 0.9062 0.8481 0.042 Uiso 1 1 calc R
H22 H 1.0668 0.8722 0.8571 0.042 Uiso 1 1 calc R
C15 C 1.0109(4) 0.6994(4) 0.7219(3) 0.0139(11) Uani 1 1 d .
C16 C 0.9878(5) 0.7609(4) 0.6493(3) 0.0148(11) Uani 1 1 d .
C17 C 1.0837(5) 0.7982(4) 0.6058(4) 0.0177(12) Uani 1 1 d .
H23 H 1.0691 0.8390 0.5560 0.021 Uiso 1 1 calc R
C18 C 1.2000(5) 0.7765(5) 0.6341(4) 0.0201(12) Uani 1 1 d .
H24 H 1.2634 0.8028 0.6038 0.024 Uiso 1 1 calc R
C19 C 1.2224(5) 0.7174(5) 0.7057(4) 0.0212(13) Uani 1 1 d .
H25 H 1.3013 0.7022 0.7250 0.025 Uiso 1 1 calc R
C20 C 1.1297(4) 0.6802(4) 0.7493(4) 0.0178(12) Uani 1 1 d .
H26 H 1.1462 0.6403 0.7994 0.021 Uiso 1 1 calc R
C21 C 0.8691(4) 0.7924(4) 0.6094(3) 0.0124(11) Uani 1 1 d .
C22 C 0.7960(4) 0.7096(5) 0.5373(4) 0.0180(12) Uani 1 1 d .
C23 C 0.7106(5) 0.7488(5) 0.4790(4) 0.0221(13) Uani 1 1 d .
H27 H 0.6602 0.6923 0.4331 0.027 Uiso 1 1 calc R
C24 C 0.6954(5) 0.8682(5) 0.4851(4) 0.0193(12) Uani 1 1 d .
C25 C 0.7682(4) 0.9489(5) 0.5537(4) 0.0185(12) Uani 1 1 d .
H28 H 0.7590 1.0305 0.5585 0.022 Uiso 1 1 calc R
C26 C 0.8547(5) 0.9151(5) 0.6161(3) 0.0158(12) Uani 1 1 d .
C27 C 0.8183(5) 0.5830(4) 0.5155(4) 0.0174(12) Uani 1 1 d .
H29 H 0.8683 0.5638 0.5697 0.021 Uiso 1 1 calc R
C28 C 0.7028(5) 0.4915(5) 0.4930(4) 0.0228(13) Uani 1 1 d .
H30 H 0.6509 0.5082 0.5380 0.034 Uiso 1 1 calc R
H31 H 0.7235 0.4113 0.4936 0.034 Uiso 1 1 calc R
H32 H 0.6606 0.4968 0.4332 0.034 Uiso 1 1 calc R
C29 C 0.8907(5) 0.5724(5) 0.4377(4) 0.0230(13) Uani 1 1 d .
H33 H 0.8452 0.5945 0.3845 0.035 Uiso 1 1 calc R
H34 H 0.9057 0.4902 0.4239 0.035 Uiso 1 1 calc R
H35 H 0.9674 0.6257 0.4552 0.035 Uiso 1 1 calc R
C30 C 0.6078(5) 0.9103(5) 0.4150(4) 0.0219(13) Uani 1 1 d .
H36 H 0.5976 0.9934 0.4388 0.026 Uiso 1 1 calc R
C31 C 0.4834(5) 0.8327(5) 0.3976(4) 0.0288(14) Uani 1 1 d .
H37 H 0.4267 0.8686 0.3588 0.043 Uiso 1 1 calc R
H38 H 0.4549 0.8274 0.4550 0.043 Uiso 1 1 calc R
H39 H 0.4895 0.7529 0.3678 0.043 Uiso 1 1 calc R
C32 C 0.6569(5) 0.9125(5) 0.3277(4) 0.0279(14) Uani 1 1 d .
H40 H 0.7346 0.9642 0.3392 0.042 Uiso 1 1 calc R
H41 H 0.6007 0.9429 0.2847 0.042 Uiso 1 1 calc R
H42 H 0.6671 0.8317 0.3027 0.042 Uiso 1 1 calc R
C33 C 0.9327(5) 1.0108(5) 0.6863(4) 0.0192(12) Uani 1 1 d .
H43 H 0.9920 0.9725 0.7231 0.023 Uiso 1 1 calc R
C34 C 0.8570(5) 1.0716(5) 0.7493(4) 0.0243(13) Uani 1 1 d .
H44 H 0.8035 1.1160 0.7154 0.036 Uiso 1 1 calc R
H45 H 0.9100 1.1263 0.7983 0.036 Uiso 1 1 calc R
H46 H 0.8091 1.0112 0.7744 0.036 Uiso 1 1 calc R
C35 C 1.0026(5) 1.1056(5) 0.6431(4) 0.0277(14) Uani 1 1 d .
H47 H 1.0474 1.0668 0.6000 0.041 Uiso 1 1 calc R
H48 H 1.0586 1.1608 0.6901 0.041 Uiso 1 1 calc R
H49 H 0.9461 1.1497 0.6117 0.041 Uiso 1 1 calc R
C36 C 0.5573(6) 0.2509(6) 0.8725(4) 0.0386(17) Uani 1 1 d .
H50 H 0.4734 0.2295 0.8795 0.058 Uiso 1 1 calc R
H51 H 0.5611 0.2629 0.8103 0.058 Uiso 1 1 calc R
H52 H 0.5924 0.3244 0.9136 0.058 Uiso 1 1 calc R
C37 C 0.6261(5) 0.1525(5) 0.8940(4) 0.0315(15) Uani 1 1 d .
H53 H 0.5914 0.0780 0.8524 0.038 Uiso 1 1 calc R
H54 H 0.7108 0.1731 0.8866 0.038 Uiso 1 1 calc R
O3 O 0.6198(4) 0.1362(3) 0.9839(3) 0.0318(10) Uani 1 1 d .
C38 C 0.6707(6) 0.0348(5) 1.0055(5) 0.0382(17) Uani 1 1 d .
H55 H 0.7541 0.0410 0.9928 0.046 Uiso 1 1 calc R
H56 H 0.6237 -0.0382 0.9680 0.046 Uiso 1 1 calc R
C39 C 0.6702(6) 0.0278(6) 1.1032(5) 0.0464(19) Uani 1 1 d .
H57 H 0.7182 0.0994 1.1400 0.070 Uiso 1 1 calc R
H58 H 0.7045 -0.0424 1.1181 0.070 Uiso 1 1 calc R
H59 H 0.5876 0.0217 1.1153 0.070 Uiso 1 1 calc R

loop_
_atom_site_aniso_label
_atom_site_aniso_U_11
_atom_site_aniso_U_22
_atom_site_aniso_U_33
_atom_site_aniso_U_23
_atom_site_aniso_U_13
_atom_site_aniso_U_12
Pd1 0.0141(2) 0.0188(2) 0.0198(2) 0.00710(18) 0.00542(18) 0.00465(17)
I1 0.0180(2) 0.0330(2) 0.0390(3) 0.01986(19) 0.01098(18) 0.01080(17)
C1 0.017(3) 0.020(3) 0.020(3) 0.007(2) 0.008(2) 0.007(2)
C2 0.021(3) 0.027(3) 0.015(3) 0.004(2) 0.007(2) 0.009(3)
C3 0.021(3) 0.013(3) 0.028(3) 0.000(2) 0.006(3) 0.004(2)
C4 0.016(3) 0.029(3) 0.023(3) 0.009(3) 0.007(3) 0.003(2)
C5 0.026(3) 0.029(3) 0.023(3) 0.007(3) 0.012(3) 0.003(3)
C6 0.018(3) 0.026(3) 0.030(3) 0.001(3) 0.009(3) 0.006(2)
N1 0.021(3) 0.035(3) 0.028(3) 0.014(2) 0.009(2) 0.006(2)
O1 0.032(3) 0.033(3) 0.055(3) 0.008(2) 0.018(2) -0.007(2)
O2 0.040(3) 0.062(3) 0.031(3) 0.002(2) 0.020(2) -0.007(2)
P1 0.0140(7) 0.0197(7) 0.0167(7) 0.0070(6) 0.0035(6) 0.0019(6)
C7 0.015(3) 0.021(3) 0.022(3) 0.011(2) 0.002(2) 0.008(2)
C8 0.026(3) 0.024(3) 0.029(3) 0.011(3) 0.005(3) 0.009(3)
C9 0.022(3) 0.026(3) 0.030(3) 0.012(3) 0.011(3) 0.009(3)
C10 0.028(3) 0.013(3) 0.025(3) 0.007(2) 0.006(3) 0.003(2)
C11 0.028(3) 0.024(3) 0.013(3) 0.000(2) 0.003(3) -0.003(3)
C12 0.031(4) 0.028(3) 0.025(3) -0.001(3) 0.009(3) 0.008(3)
C13 0.029(3) 0.028(3) 0.023(3) 0.003(3) 0.005(3) 0.006(3)
C14 0.030(3) 0.028(3) 0.022(3) -0.003(3) 0.005(3) -0.001(3)
C15 0.011(3) 0.016(3) 0.013(3) 0.000(2) 0.002(2) 0.000(2)
C16 0.022(3) 0.010(3) 0.013(3) -0.002(2) 0.005(2) 0.005(2)
C17 0.024(3) 0.015(3) 0.015(3) 0.000(2) 0.006(2) 0.006(2)
C18 0.015(3) 0.022(3) 0.024(3) 0.003(3) 0.007(2) 0.005(2)
C19 0.016(3) 0.017(3) 0.031(3) 0.003(2) 0.001(3) 0.005(2)
C20 0.012(3) 0.014(3) 0.023(3) 0.000(2) -0.002(2) -0.001(2)
C21 0.011(3) 0.016(3) 0.012(3) 0.006(2) 0.006(2) 0.001(2)
C22 0.012(3) 0.023(3) 0.023(3) 0.007(2) 0.007(2) 0.009(2)
C23 0.021(3) 0.021(3) 0.025(3) 0.001(2) 0.004(3) 0.007(2)
C24 0.015(3) 0.027(3) 0.020(3) 0.009(2) 0.006(2) 0.008(2)
C25 0.013(3) 0.020(3) 0.026(3) 0.007(2) 0.010(2) 0.003(2)
C26 0.016(3) 0.021(3) 0.013(3) 0.003(2) 0.007(2) 0.008(2)
C27 0.016(3) 0.019(3) 0.017(3) 0.004(2) 0.000(2) 0.004(2)
C28 0.028(3) 0.021(3) 0.019(3) 0.000(2) 0.005(3) 0.003(3)
C29 0.026(3) 0.022(3) 0.023(3) 0.000(2) 0.007(3) 0.010(3)
C30 0.017(3) 0.025(3) 0.024(3) 0.004(3) 0.001(3) 0.007(2)
C31 0.026(3) 0.036(4) 0.028(3) 0.009(3) 0.006(3) 0.014(3)
C32 0.032(4) 0.028(3) 0.025(3) 0.011(3) -0.001(3) 0.008(3)
C33 0.020(3) 0.017(3) 0.021(3) 0.003(2) 0.003(2) 0.004(2)
C34 0.031(3) 0.020(3) 0.025(3) 0.004(3) 0.005(3) 0.012(3)
C35 0.025(3) 0.024(3) 0.033(4) 0.005(3) 0.004(3) -0.002(3)
C36 0.043(4) 0.036(4) 0.035(4) 0.007(3) 0.005(3) 0.001(3)
C37 0.029(4) 0.035(4) 0.028(4) 0.002(3) 0.006(3) -0.001(3)
O3 0.037(3) 0.030(2) 0.030(2) 0.0043(19) 0.008(2) 0.005(2)
C38 0.039(4) 0.026(4) 0.046(4) 0.002(3) -0.002(3) 0.005(3)
C39 0.039(4) 0.049(4) 0.052(5) 0.020(4) 0.002(4) 0.003(3)

loop_
_atom_type_symbol
_atom_type_description
_atom_type_scat_dispersion_real
_atom_type_scat_dispersion_imag
_atom_type_scat_source
C C 0.0033 0.0016 'International Tables Vol C Tables 4.2.6.8 and 6.1.1.4'
H H 0.0000 0.0000 'International Tables Vol C Tables 4.2.6.8 and 6.1.1.4'
N N 0.0061 0.0033 'International Tables Vol C Tables 4.2.6.8 and 6.1.1.4'
O O 0.0106 0.0060 'International Tables Vol C Tables 4.2.6.8 and 6.1.1.4'
P P 0.1023 0.0942 'International Tables Vol C Tables 4.2.6.8 and 6.1.1.4'
Pd Pd -0.9988 1.0072 'International Tables Vol C Tables 4.2.6.8 and 6.1.1.4'
I I -0.4742 1.8119 'International Tables Vol C Tables 4.2.6.8 and 6.1.1.4'

loop_
_geom_angle_atom_site_label_1
_geom_angle_atom_site_label_2
_geom_angle_atom_site_label_3
_geom_angle
C1 Pd1 P1 97.52(15)
C1 Pd1 C21 167.56(19)
P1 Pd1 C21 83.39(12)
C1 Pd1 I1 80.99(14)
P1 Pd1 I1 166.86(4)
C21 Pd1 I1 100.90(11)
C6 C1 C2 118.0(5)
C6 C1 Pd1 124.7(4)
C2 C1 Pd1 116.7(4)
C3 C2 C1 121.1(5)
C3 C2 H1 119.4
C1 C2 H1 119.4
C2 C3 C4 119.0(5)
C2 C3 H2 120.5
C4 C3 H2 120.5
C5 C4 C3 121.2(5)
C5 C4 N1 119.9(5)
C3 C4 N1 118.9(5)
C4 C5 C6 119.2(5)
C4 C5 H3 120.4
C6 C5 H3 120.4
C5 C6 C1 121.2(5)
C5 C6 H4 119.4
C1 C6 H4 119.4
O1 N1 O2 122.7(5)
O1 N1 C4 119.1(5)
O2 N1 C4 118.2(5)
C15 P1 C7 107.8(2)
C15 P1 C11 103.0(2)
C7 P1 C11 109.9(2)
C15 P1 Pd1 104.51(17)
C7 P1 Pd1 118.63(16)
C11 P1 Pd1 111.54(18)
C8 C7 C10 106.7(4)
C8 C7 C9 108.4(4)
C10 C7 C9 109.2(4)
C8 C7 P1 116.5(4)
C10 C7 P1 107.2(3)
C9 C7 P1 108.6(4)
C7 C8 H5 109.5
C7 C8 H6 109.5
H5 C8 H6 109.5
C7 C8 H7 109.5
H5 C8 H7 109.5
H6 C8 H7 109.5
C7 C9 H8 109.5
C7 C9 H9 109.5
H8 C9 H9 109.5
C7 C9 H10 109.5
H8 C9 H10 109.5
H9 C9 H10 109.5
C7 C10 H11 109.5
C7 C10 H12 109.5
H11 C10 H12 109.5
C7 C10 H13 109.5
H11 C10 H13 109.5
H12 C10 H13 109.5
C13 C11 C14 109.0(5)
C13 C11 C12 108.3(5)
C14 C11 C12 107.1(5)
C13 C11 P1 115.9(4)
C14 C11 P1 106.5(4)
C12 C11 P1 109.6(4)
C11 C12 H14 109.5
C11 C12 H15 109.5
H14 C12 H15 109.5
C11 C12 H16 109.5
H14 C12 H16 109.5
H15 C12 H16 109.5
C11 C13 H17 109.5
C11 C13 H18 109.5
H17 C13 H18 109.5
C11 C13 H19 109.5
H17 C13 H19 109.5
H18 C13 H19 109.5
C11 C14 H20 109.5
C11 C14 H21 109.5
H20 C14 H21 109.5
C11 C14 H22 109.5
H20 C14 H22 109.5
H21 C14 H22 109.5
C16 C15 C20 118.6(5)
C16 C15 P1 119.7(4)
C20 C15 P1 121.4(4)
C15 C16 C17 118.4(5)
C15 C16 C21 127.7(5)
C17 C16 C21 113.9(4)
C18 C17 C16 121.5(5)
C18 C17 H23 119.3
C16 C17 H23 119.3
C19 C18 C17 120.0(5)
C19 C18 H24 120.0
C17 C18 H24 120.0
C18 C19 C20 119.5(5)
C18 C19 H25 120.3
C20 C19 H25 120.3
C19 C20 C15 122.0(5)
C19 C20 H26 119.0
C15 C20 H26 119.0
C26 C21 C22 118.4(4)
C26 C21 C16 118.7(4)
C22 C21 C16 117.9(4)
C26 C21 Pd1 99.7(3)
C22 C21 Pd1 87.8(3)
C16 C21 Pd1 104.5(3)
C23 C22 C21 119.6(5)
C23 C22 C27 117.9(5)
C21 C22 C27 122.1(4)
C22 C23 C24 122.5(5)
C22 C23 H27 118.7
C24 C23 H27 118.7
C25 C24 C23 117.9(5)
C25 C24 C30 120.8(5)
C23 C24 C30 121.2(5)
C24 C25 C26 122.6(5)
C24 C25 H28 118.7
C26 C25 H28 118.7
C25 C26 C21 119.0(5)
C25 C26 C33 118.5(5)
C21 C26 C33 122.5(4)
C22 C27 C29 109.5(4)
C22 C27 C28 113.6(4)
C29 C27 C28 110.3(4)
C22 C27 H29 107.7
C29 C27 H29 107.7
C28 C27 H29 107.7
C27 C28 H30 109.5
C27 C28 H31 109.5
H30 C28 H31 109.5
C27 C28 H32 109.5
H30 C28 H32 109.5
H31 C28 H32 109.5
C27 C29 H33 109.5
C27 C29 H34 109.5
H33 C29 H34 109.5
C27 C29 H35 109.5
H33 C29 H35 109.5
H34 C29 H35 109.5
C32 C30 C24 111.0(4)
C32 C30 C31 110.1(5)
C24 C30 C31 111.8(5)
C32 C30 H36 107.9
C24 C30 H36 107.9
C31 C30 H36 107.9
C30 C31 H37 109.5
C30 C31 H38 109.5
H37 C31 H38 109.5
C30 C31 H39 109.5
H37 C31 H39 109.5
H38 C31 H39 109.5
C30 C32 H40 109.5
C30 C32 H41 109.5
H40 C32 H41 109.5
C30 C32 H42 109.5
H40 C32 H42 109.5
H41 C32 H42 109.5
C26 C33 C34 110.9(4)
C26 C33 C35 111.9(5)
C34 C33 C35 109.1(4)
C26 C33 H43 108.3
C34 C33 H43 108.3
C35 C33 H43 108.3
C33 C34 H44 109.5
C33 C34 H45 109.5
H44 C34 H45 109.5
C33 C34 H46 109.5
H44 C34 H46 109.5
H45 C34 H46 109.5
C33 C35 H47 109.5
C33 C35 H48 109.5
H47 C35 H48 109.5
C33 C35 H49 109.5
H47 C35 H49 109.5
H48 C35 H49 109.5
C37 C36 H50 109.5
C37 C36 H51 109.5
H50 C36 H51 109.5
C37 C36 H52 109.5
H50 C36 H52 109.5
H51 C36 H52 109.5
O3 C37 C36 108.8(5)
O3 C37 H53 109.9
C36 C37 H53 109.9
O3 C37 H54 109.9
C36 C37 H54 109.9
H53 C37 H54 108.3
C37 O3 C38 111.8(5)
O3 C38 C39 109.3(5)
O3 C38 H55 109.8
C39 C38 H55 109.8
O3 C38 H56 109.8
C39 C38 H56 109.8
H55 C38 H56 108.3
C38 C39 H57 109.5
C38 C39 H58 109.5
H57 C39 H58 109.5
C38 C39 H59 109.5
H57 C39 H59 109.5
H58 C39 H59 109.5

loop_
_geom_bond_atom_site_label_1
_geom_bond_atom_site_label_2
_geom_bond_distance
Pd1 C1 2.014(5)
Pd1 P1 2.3349(15)
Pd1 C21 2.566(5)
Pd1 I1 2.6066(8)
C1 C6 1.390(7)
C1 C2 1.405(7)
C2 C3 1.378(7)
C2 H1 0.9500
C3 C4 1.384(7)
C3 H2 0.9500
C4 C5 1.379(8)
C4 N1 1.455(7)
C5 C6 1.383(8)
C5 H3 0.9500
C6 H4 0.9500
N1 O1 1.230(6)
N1 O2 1.233(6)
P1 C15 1.837(5)
P1 C7 1.899(5)
P1 C11 1.912(5)
C7 C8 1.531(7)
C7 C10 1.535(7)
C7 C9 1.539(7)
C8 H5 0.9800
C8 H6 0.9800
C8 H7 0.9800
C9 H8 0.9800
C9 H9 0.9800
C9 H10 0.9800
C10 H11 0.9800
C10 H12 0.9800
C10 H13 0.9800
C11 C13 1.524(7)
C11 C14 1.530(7)
C11 C12 1.531(7)
C12 H14 0.9800
C12 H15 0.9800
C12 H16 0.9800
C13 H17 0.9800
C13 H18 0.9800
C13 H19 0.9800
C14 H20 0.9800
C14 H21 0.9800
C14 H22 0.9800
C15 C16 1.402(7)
C15 C20 1.412(7)
C16 C17 1.405(7)
C16 C21 1.510(7)
C17 C18 1.397(7)
C17 H23 0.9500
C18 C19 1.371(7)
C18 H24 0.9500
C19 C20 1.378(7)
C19 H25 0.9500
C20 H26 0.9500
C21 C26 1.430(7)
C21 C22 1.431(7)
C22 C23 1.383(7)
C22 C27 1.507(7)
C23 C24 1.396(7)
C23 H27 0.9500
C24 C25 1.387(7)
C24 C30 1.527(7)
C25 C26 1.399(7)
C25 H28 0.9500
C26 C33 1.514(7)
C27 C29 1.534(7)
C27 C28 1.540(7)
C27 H29 1.0000
C28 H30 0.9800
C28 H31 0.9800
C28 H32 0.9800
C29 H33 0.9800
C29 H34 0.9800
C29 H35 0.9800
C30 C32 1.512(8)
C30 C31 1.541(8)
C30 H36 1.0000
C31 H37 0.9800
C31 H38 0.9800
C31 H39 0.9800
C32 H40 0.9800
C32 H41 0.9800
C32 H42 0.9800
C33 C34 1.532(7)
C33 C35 1.542(7)
C33 H43 1.0000
C34 H44 0.9800
C34 H45 0.9800
C34 H46 0.9800
C35 H47 0.9800
C35 H48 0.9800
C35 H49 0.9800
C36 C37 1.501(8)
C36 H50 0.9800
C36 H51 0.9800
C36 H52 0.9800
C37 O3 1.415(7)
C37 H53 0.9900
C37 H54 0.9900
O3 C38 1.423(7)
C38 C39 1.499(9)
C38 H55 0.9900
C38 H56 0.9900
C39 H57 0.9800
C39 H58 0.9800
C39 H59 0.9800

loop_
_geom_torsion_atom_site_label_1
_geom_torsion_atom_site_label_2
_geom_torsion_atom_site_label_3
_geom_torsion_atom_site_label_4
_geom_torsion
P1 Pd1 C1 C6 93.9(5)
C21 Pd1 C1 C6 -172.7(6)
I1 Pd1 C1 C6 -72.9(4)
P1 Pd1 C1 C2 -95.0(4)
C21 Pd1 C1 C2 -1.6(11)
I1 Pd1 C1 C2 98.2(4)
C6 C1 C2 C3 -3.6(8)
Pd1 C1 C2 C3 -175.3(4)
C1 C2 C3 C4 0.0(8)
C2 C3 C4 C5 3.1(8)
C2 C3 C4 N1 -179.4(5)
C3 C4 C5 C6 -2.5(8)
N1 C4 C5 C6 -180.0(5)
C4 C5 C6 C1 -1.2(8)
C2 C1 C6 C5 4.2(8)
Pd1 C1 C6 C5 175.2(4)
C5 C4 N1 O1 178.0(5)
C3 C4 N1 O1 0.5(8)
C5 C4 N1 O2 -0.4(8)
C3 C4 N1 O2 -178.0(5)
C1 Pd1 P1 C15 167.6(2)
C21 Pd1 P1 C15 0.1(2)
I1 Pd1 P1 C15 -109.8(2)
C1 Pd1 P1 C7 47.5(3)
C21 Pd1 P1 C7 -120.0(2)
I1 Pd1 P1 C7 130.1(2)
C1 Pd1 P1 C11 -81.8(2)
C21 Pd1 P1 C11 110.8(2)
I1 Pd1 P1 C11 0.8(3)
C15 P1 C7 C8 43.0(5)
C11 P1 C7 C8 -68.6(5)
Pd1 P1 C7 C8 161.3(3)
C15 P1 C7 C10 -76.4(4)
C11 P1 C7 C10 172.0(3)
Pd1 P1 C7 C10 42.0(4)
C15 P1 C7 C9 165.7(3)
C11 P1 C7 C9 54.1(4)
Pd1 P1 C7 C9 -75.9(4)
C15 P1 C11 C13 -77.4(4)
C7 P1 C11 C13 37.3(5)
Pd1 P1 C11 C13 171.0(4)
C15 P1 C11 C14 44.0(4)
C7 P1 C11 C14 158.8(4)
Pd1 P1 C11 C14 -67.5(4)
C15 P1 C11 C12 159.6(4)
C7 P1 C11 C12 -85.6(4)
Pd1 P1 C11 C12 48.1(4)
C7 P1 C15 C16 129.3(4)
C11 P1 C15 C16 -114.4(4)
Pd1 P1 C15 C16 2.2(4)
C7 P1 C15 C20 -56.7(5)
C11 P1 C15 C20 59.6(5)
Pd1 P1 C15 C20 176.2(4)
C20 C15 C16 C17 1.4(7)
P1 C15 C16 C17 175.6(4)
C20 C15 C16 C21 -179.4(5)
P1 C15 C16 C21 -5.2(7)
C15 C16 C17 C18 -0.8(7)
C21 C16 C17 C18 179.9(4)
C16 C17 C18 C19 0.2(8)
C17 C18 C19 C20 -0.2(8)
C18 C19 C20 C15 0.9(8)
C16 C15 C20 C19 -1.5(8)
P1 C15 C20 C19 -175.6(4)
C15 C16 C21 C26 114.6(6)
C17 C16 C21 C26 -66.1(6)
C15 C16 C21 C22 -90.6(6)
C17 C16 C21 C22 88.6(6)
C15 C16 C21 Pd1 4.7(6)
C17 C16 C21 Pd1 -176.0(3)
C1 Pd1 C21 C26 139.7(8)
P1 Pd1 C21 C26 -125.4(3)
I1 Pd1 C21 C26 42.1(3)
C1 Pd1 C21 C22 21.3(10)
P1 Pd1 C21 C22 116.2(3)
I1 Pd1 C21 C22 -76.4(3)
C1 Pd1 C21 C16 -97.1(9)
P1 Pd1 C21 C16 -2.1(3)
I1 Pd1 C21 C16 165.3(3)
C26 C21 C22 C23 -2.9(7)
C16 C21 C22 C23 -157.8(5)
Pd1 C21 C22 C23 97.0(5)
C26 C21 C22 C27 169.8(5)
C16 C21 C22 C27 14.9(7)
Pd1 C21 C22 C27 -90.3(5)
C21 C22 C23 C24 2.8(8)
C27 C22 C23 C24 -170.2(5)
C22 C23 C24 C25 -1.3(8)
C22 C23 C24 C30 174.6(5)
C23 C24 C25 C26 -0.2(8)
C30 C24 C25 C26 -176.1(5)
C24 C25 C26 C21 0.0(8)
C24 C25 C26 C33 177.8(5)
C22 C21 C26 C25 1.6(7)
C16 C21 C26 C25 156.2(5)
Pd1 C21 C26 C25 -91.2(5)
C22 C21 C26 C33 -176.2(5)
C16 C21 C26 C33 -21.5(7)
Pd1 C21 C26 C33 91.0(5)
C23 C22 C27 C29 75.0(6)
C21 C22 C27 C29 -97.8(6)
C23 C22 C27 C28 -48.8(7)
C21 C22 C27 C28 138.4(5)
C25 C24 C30 C32 101.7(6)
C23 C24 C30 C32 -74.1(6)
C25 C24 C30 C31 -134.9(5)
C23 C24 C30 C31 49.3(7)
C25 C26 C33 C34 64.3(6)
C21 C26 C33 C34 -118.0(5)
C25 C26 C33 C35 -57.8(6)
C21 C26 C33 C35 119.9(5)
C36 C37 O3 C38 172.9(5)
C37 O3 C38 C39 175.6(5)
